data_4022987
loop_
_publ_author_name
'Monika Mazik'
'Arno C. Buthe'

_publ_section_title
;
 Oxime-Based Receptors for Mono- and Disaccharides
;
_journal_name_full 'Journal of Organic Chemistry'
_journal_page_first 8319
_journal_page_last 8326
_journal_paper_doi 10.1021/jo701370g
_journal_volume 72
_journal_year 2007
_chemical_formula_sum 'C38 H41 Cl6 N3 O3'
_chemical_formula_weight 800.44
_chemical_name_systematic
;
 ?
;
_space_group_IT_number 14
_symmetry_cell_setting monoclinic
_symmetry_space_group_name_Hall '-P 2yn'
_symmetry_space_group_name_H-M 'P 1 21/n 1'
_atom_sites_solution_hydrogens geom
_atom_sites_solution_primary direct
_atom_sites_solution_secondary difmap
_audit_creation_method SHELXL-97
_cell_angle_alpha 90.00
_cell_angle_beta 90.073(4)
_cell_angle_gamma 90.00
_cell_formula_units_Z 4
_cell_length_a 16.8041(11)
_cell_length_b 13.6025(8)
_cell_length_c 16.8563(11)
_cell_measurement_reflns_used 8463
_cell_measurement_temperature 133(2)
_cell_measurement_theta_max 30.47
_cell_measurement_theta_min 2.27
_cell_volume 3853.0(4)
_computing_cell_refinement 'Bruker SMART'
_computing_data_collection 'Bruker SMART'
_computing_data_reduction 'Bruker SAINT'
_computing_molecular_graphics 'Siemens XP'
_computing_publication_material SHELXL-97
_computing_structure_refinement 'SHELXL-97 (Sheldrick, 1997)'
_computing_structure_solution 'SHELXS-97 (Sheldrick, 1990)'
_diffrn_ambient_temperature 133(2)
_diffrn_detector_area_resol_mean 8.192
_diffrn_measured_fraction_theta_full 1.000
_diffrn_measured_fraction_theta_max 0.998
_diffrn_measurement_device_type 'Bruker SMART 1000 CCD area detector'
_diffrn_measurement_method 'phi and omega scans'
_diffrn_radiation_monochromator graphite
_diffrn_radiation_source 'fine-focus sealed tube'
_diffrn_radiation_type MoK\a
_diffrn_radiation_wavelength 0.71073
_diffrn_reflns_av_R_equivalents 0.0285
_diffrn_reflns_av_sigmaI/netI 0.0205
_diffrn_reflns_limit_h_max 23
_diffrn_reflns_limit_h_min -23
_diffrn_reflns_limit_k_max 19
_diffrn_reflns_limit_k_min -19
_diffrn_reflns_limit_l_max 24
_diffrn_reflns_limit_l_min -24
_diffrn_reflns_number 81810
_diffrn_reflns_theta_full 30.00
_diffrn_reflns_theta_max 30.52
_diffrn_reflns_theta_min 1.71
_exptl_absorpt_coefficient_mu 0.487
_exptl_absorpt_correction_T_max 0.8922
_exptl_absorpt_correction_T_min 0.7967
_exptl_absorpt_correction_type multi-scan
_exptl_absorpt_process_details SADABS
_exptl_crystal_colour colourless
_exptl_crystal_density_diffrn 1.380
_exptl_crystal_density_method 'not measured'
_exptl_crystal_description block
_exptl_crystal_F_000 1664
_exptl_crystal_size_max 0.50
_exptl_crystal_size_mid 0.33
_exptl_crystal_size_min 0.24
_refine_diff_density_max 1.061
_refine_diff_density_min -1.065
_refine_diff_density_rms 0.071
_refine_ls_extinction_method none
_refine_ls_goodness_of_fit_ref 1.050
_refine_ls_hydrogen_treatment 'NH free with SADI, rigid methyls, others riding'
_refine_ls_matrix_type full
_refine_ls_number_parameters 469
_refine_ls_number_reflns 11744
_refine_ls_number_restraints 3
_refine_ls_restrained_S_all 1.050
_refine_ls_R_factor_all 0.0784
_refine_ls_R_factor_gt 0.0500
_refine_ls_shift/su_max 0.001
_refine_ls_shift/su_mean 0.000
_refine_ls_structure_factor_coef Fsqd
_refine_ls_weighting_details 'calc w=1/[\s^2^(Fo^2^)+(0.0538P)^2^+4.4874P] where P=(Fo^2^+2Fc^2^)/3'
_refine_ls_weighting_scheme calc
_refine_ls_wR_factor_gt 0.1183
_refine_ls_wR_factor_ref 0.1449
_reflns_number_gt 8536
_reflns_number_total 11744
_reflns_threshold_expression >2sigma(I)
_cod_data_source_file jo701370g-File002.cif
_cod_data_source_block tube
_cod_depositor_comments
;
The following automatic conversions were performed:
'_symmetry_cell_setting' value 'Monoclinic' changed to 'monoclinic'
according to '/home/saulius/struct/CIF-dictionaries/cif_core.dic'
dictionary named 'cif_core.dic' version 2.4.1 from 2010-06-29.

Automatic conversion script
Id: cif_fix_enum 1527 2010-12-29 10:47:43Z saulius 
;
_cod_original_sg_symbol_H-M 'P 21/n'
_cod_database_code 4022987

loop_
_symmetry_equiv_pos_as_xyz
'x, y, z'
'-x+1/2, y+1/2, -z+1/2'
'-x, -y, -z'
'x-1/2, -y-1/2, z-1/2'

loop_
_atom_site_label
_atom_site_type_symbol
_atom_site_fract_x
_atom_site_fract_y
_atom_site_fract_z
_atom_site_U_iso_or_equiv
_atom_site_adp_type
_atom_site_occupancy
_atom_site_symmetry_multiplicity
_atom_site_calc_flag
_atom_site_refinement_flags
C1 C 0.53252(9) 0.91111(13) 0.10515(9) 0.0184(3) Uani 1 1 d .
C2 C 0.47665(10) 0.94987(13) 0.15886(9) 0.0187(3) Uani 1 1 d .
C3 C 0.42605(9) 0.88596(13) 0.20052(9) 0.0185(3) Uani 1 1 d .
C4 C 0.43343(10) 0.78385(13) 0.19154(9) 0.0185(3) Uani 1 1 d .
C5 C 0.48864(10) 0.74604(12) 0.13706(10) 0.0185(3) Uani 1 1 d .
C6 C 0.53991(9) 0.80904(13) 0.09499(9) 0.0188(3) Uani 1 1 d .
C7 C 0.58105(10) 0.98112(14) 0.05463(10) 0.0215(3) Uani 1 1 d .
H7A H 0.5970 0.9472 0.0052 0.026 Uiso 1 1 calc R
H7B H 0.5474 1.0380 0.0397 0.026 Uiso 1 1 calc R
C8 C 0.47206(12) 1.05949(14) 0.17226(11) 0.0262(4) Uani 1 1 d .
H8A H 0.5248 1.0887 0.1643 0.031 Uiso 1 1 calc R
H8B H 0.4542 1.0725 0.2266 0.031 Uiso 1 1 calc R
H8C H 0.4343 1.0885 0.1346 0.031 Uiso 1 1 calc R
C9 C 0.36213(10) 0.92784(14) 0.25419(10) 0.0220(3) Uani 1 1 d .
H9A H 0.3458 0.9935 0.2347 0.026 Uiso 1 1 calc R
H9B H 0.3149 0.8844 0.2534 0.026 Uiso 1 1 calc R
C10 C 0.38378(11) 0.71496(15) 0.24191(11) 0.0267(4) Uani 1 1 d .
H10A H 0.3349 0.6978 0.2133 0.032 Uiso 1 1 calc R
H10B H 0.3701 0.7475 0.2919 0.032 Uiso 1 1 calc R
H10C H 0.4142 0.6551 0.2530 0.032 Uiso 1 1 calc R
C11 C 0.49243(11) 0.63619(13) 0.12238(10) 0.0226(3) Uani 1 1 d .
H11A H 0.4392 0.6070 0.1313 0.027 Uiso 1 1 calc R
H11B H 0.5075 0.6239 0.0665 0.027 Uiso 1 1 calc R
C12 C 0.60342(11) 0.76725(15) 0.04105(11) 0.0266(4) Uani 1 1 d .
H12A H 0.5824 0.7618 -0.0130 0.032 Uiso 1 1 calc R
H12B H 0.6191 0.7020 0.0601 0.032 Uiso 1 1 calc R
H12C H 0.6498 0.8109 0.0412 0.032 Uiso 1 1 calc R
N1A N 0.65209(9) 1.01669(12) 0.09517(9) 0.0222(3) Uani 1 1 d D
H1A H 0.6743(13) 0.9769(16) 0.1236(13) 0.027(6) Uiso 1 1 d D
O1A O 0.91281(10) 1.16771(14) 0.16726(10) 0.0445(4) Uani 1 1 d .
C1A C 0.70041(10) 1.08643(12) 0.05885(9) 0.0178(3) Uani 1 1 d .
C2A C 0.67672(10) 1.13844(13) -0.00934(10) 0.0212(3) Uani 1 1 d .
H2A H 0.6271 1.1243 -0.0338 0.025 Uiso 1 1 calc R
C3A C 0.72594(11) 1.21053(15) -0.04086(11) 0.0264(4) Uani 1 1 d .
H3A H 0.7093 1.2453 -0.0868 0.032 Uiso 1 1 calc R
C4A C 0.79906(11) 1.23296(14) -0.00670(11) 0.0247(4) Uani 1 1 d .
H4A H 0.8322 1.2823 -0.0290 0.030 Uiso 1 1 calc R
C5A C 0.82284(10) 1.18177(13) 0.06087(10) 0.0197(3) Uani 1 1 d .
C6A C 0.77371(10) 1.10951(12) 0.09302(9) 0.0187(3) Uani 1 1 d .
H6A H 0.7905 1.0752 0.1392 0.022 Uiso 1 1 calc R
C7A C 0.90015(11) 1.20224(14) 0.10179(11) 0.0242(3) Uani 1 1 d .
C8A C 0.96139(11) 1.26453(15) 0.06173(12) 0.0283(4) Uani 1 1 d .
H8A1 H 1.0047 1.2788 0.0990 0.034 Uiso 1 1 calc R
H8A2 H 0.9370 1.3263 0.0442 0.034 Uiso 1 1 calc R
H8A3 H 0.9827 1.2293 0.0157 0.034 Uiso 1 1 calc R
N1B N 0.39229(9) 0.93615(13) 0.33489(9) 0.0237(3) Uani 1 1 d D
H1B H 0.4388(11) 0.9493(18) 0.3407(14) 0.027(6) Uiso 1 1 d D
O1B O 0.44684(8) 0.98117(12) 0.62368(8) 0.0297(3) Uani 1 1 d .
C1B C 0.34502(10) 0.96420(13) 0.39801(10) 0.0202(3) Uani 1 1 d .
C2B C 0.26219(11) 0.97687(15) 0.39184(11) 0.0256(4) Uani 1 1 d .
H2B H 0.2366 0.9700 0.3419 0.031 Uiso 1 1 calc R
C3B C 0.21765(11) 0.99954(16) 0.45918(12) 0.0296(4) Uani 1 1 d .
H3B H 0.1616 1.0069 0.4544 0.036 Uiso 1 1 calc R
C4B C 0.25305(11) 1.01166(15) 0.53288(11) 0.0264(4) Uani 1 1 d .
H4B H 0.2220 1.0282 0.5780 0.032 Uiso 1 1 calc R
C5B C 0.33546(10) 0.99910(13) 0.53955(10) 0.0203(3) Uani 1 1 d .
C6B C 0.38039(10) 0.97554(13) 0.47288(10) 0.0198(3) Uani 1 1 d .
H6B H 0.4362 0.9669 0.4782 0.024 Uiso 1 1 calc R
C7B C 0.37867(11) 1.01065(14) 0.61643(10) 0.0225(3) Uani 1 1 d .
C8B C 0.33760(12) 1.06137(17) 0.68424(11) 0.0312(4) Uani 1 1 d .
H8B1 H 0.3761 1.0741 0.7267 0.037 Uiso 1 1 calc R
H8B2 H 0.2949 1.0193 0.7044 0.037 Uiso 1 1 calc R
H8B3 H 0.3151 1.1238 0.6658 0.037 Uiso 1 1 calc R
N1C N 0.54975(10) 0.58990(12) 0.17457(9) 0.0255(3) Uani 1 1 d D
H1C H 0.5582(14) 0.6135(17) 0.2178(11) 0.028(6) Uiso 1 1 d D
O1C O 0.72587(8) 0.37062(10) 0.33519(8) 0.0278(3) Uani 1 1 d .
C1C C 0.56935(10) 0.49221(13) 0.16941(10) 0.0202(3) Uani 1 1 d .
C2C C 0.54549(11) 0.43210(13) 0.10561(10) 0.0223(3) Uani 1 1 d .
H2C H 0.5114 0.4579 0.0657 0.027 Uiso 1 1 calc R
C3C C 0.57141(11) 0.33521(14) 0.10068(11) 0.0250(4) Uani 1 1 d .
H3C H 0.5559 0.2963 0.0565 0.030 Uiso 1 1 calc R
C4C C 0.61942(11) 0.29414(14) 0.15891(11) 0.0235(3) Uani 1 1 d .
H4C H 0.6367 0.2278 0.1550 0.028 Uiso 1 1 calc R
C5C C 0.64190(10) 0.35258(13) 0.22375(10) 0.0203(3) Uani 1 1 d .
C6C C 0.61711(10) 0.44969(13) 0.22864(10) 0.0210(3) Uani 1 1 d .
H6C H 0.6328 0.4882 0.2730 0.025 Uiso 1 1 calc R
C7C C 0.69482(10) 0.31406(14) 0.28815(10) 0.0225(3) Uani 1 1 d .
C8C C 0.71057(15) 0.20543(16) 0.29291(13) 0.0355(5) Uani 1 1 d .
H8C1 H 0.7456 0.1858 0.2493 0.043 Uiso 1 1 calc R
H8C2 H 0.6601 0.1696 0.2889 0.043 Uiso 1 1 calc R
H8C3 H 0.7362 0.1901 0.3437 0.043 Uiso 1 1 calc R
C98 C 0.68578(12) 0.38283(16) 0.51581(13) 0.0325(4) Uani 1 1 d .
H98 H 0.7170 0.4020 0.4678 0.039 Uiso 1 1 calc R
Cl1 Cl 0.67433(4) 0.25453(4) 0.51534(4) 0.04483(15) Uani 1 1 d .
Cl2 Cl 0.73896(4) 0.42066(5) 0.60054(4) 0.04592(15) Uani 1 1 d .
Cl3 Cl 0.59278(4) 0.44125(5) 0.51112(6) 0.0590(2) Uani 1 1 d .
C99 C 0.42995(16) 0.31513(19) 0.26697(16) 0.0472(6) Uani 1 1 d .
H99 H 0.4702 0.3264 0.2243 0.057 Uiso 1 1 calc R
Cl4 Cl 0.47230(5) 0.23577(6) 0.33789(4) 0.0601(2) Uani 1 1 d .
Cl5 Cl 0.34558(5) 0.26243(7) 0.22341(9) 0.0947(4) Uani 1 1 d .
Cl6 Cl 0.40542(7) 0.42851(7) 0.30758(8) 0.1016(4) Uani 1 1 d .

loop_
_atom_site_aniso_label
_atom_site_aniso_U_11
_atom_site_aniso_U_22
_atom_site_aniso_U_33
_atom_site_aniso_U_23
_atom_site_aniso_U_13
_atom_site_aniso_U_12
C1 0.0169(7) 0.0213(8) 0.0169(7) 0.0018(6) -0.0026(5) -0.0027(6)
C2 0.0193(7) 0.0197(8) 0.0171(7) -0.0005(6) -0.0029(6) 0.0005(6)
C3 0.0169(7) 0.0239(8) 0.0146(7) -0.0005(6) -0.0020(5) 0.0007(6)
C4 0.0183(7) 0.0213(8) 0.0159(7) 0.0024(6) -0.0031(5) -0.0022(6)
C5 0.0200(7) 0.0181(8) 0.0175(7) 0.0006(6) -0.0045(6) 0.0004(6)
C6 0.0164(7) 0.0231(8) 0.0167(7) -0.0009(6) -0.0014(5) 0.0000(6)
C7 0.0191(7) 0.0262(9) 0.0192(7) 0.0032(6) -0.0020(6) -0.0054(6)
C8 0.0304(9) 0.0196(9) 0.0286(9) -0.0013(7) 0.0003(7) 0.0001(7)
C9 0.0193(7) 0.0288(9) 0.0179(7) -0.0016(6) -0.0001(6) 0.0021(6)
C10 0.0274(9) 0.0288(10) 0.0239(8) 0.0063(7) 0.0010(7) -0.0053(7)
C11 0.0268(8) 0.0200(8) 0.0210(8) -0.0015(6) -0.0069(6) 0.0003(6)
C12 0.0216(8) 0.0314(10) 0.0268(9) -0.0050(7) 0.0044(7) 0.0018(7)
N1A 0.0193(7) 0.0250(8) 0.0223(7) 0.0076(6) -0.0045(5) -0.0045(5)
O1A 0.0421(9) 0.0549(11) 0.0363(8) 0.0212(7) -0.0207(7) -0.0210(8)
C1A 0.0189(7) 0.0173(7) 0.0172(7) 0.0000(5) 0.0006(5) 0.0002(6)
C2A 0.0216(8) 0.0231(8) 0.0189(7) 0.0020(6) -0.0040(6) -0.0030(6)
C3A 0.0281(9) 0.0289(10) 0.0223(8) 0.0089(7) -0.0065(7) -0.0057(7)
C4A 0.0261(8) 0.0246(9) 0.0234(8) 0.0067(7) -0.0023(6) -0.0058(7)
C5A 0.0197(7) 0.0197(8) 0.0197(7) -0.0003(6) -0.0024(6) -0.0020(6)
C6A 0.0203(7) 0.0186(8) 0.0171(7) 0.0013(6) -0.0014(6) 0.0003(6)
C7A 0.0245(8) 0.0222(9) 0.0259(8) 0.0013(6) -0.0052(7) -0.0027(6)
C8A 0.0211(8) 0.0305(10) 0.0334(10) 0.0033(8) -0.0022(7) -0.0050(7)
N1B 0.0173(7) 0.0364(9) 0.0174(6) -0.0037(6) 0.0009(5) 0.0012(6)
O1B 0.0232(6) 0.0421(8) 0.0238(6) -0.0012(6) -0.0015(5) 0.0013(6)
C1B 0.0189(7) 0.0220(8) 0.0198(7) -0.0008(6) 0.0015(6) 0.0003(6)
C2B 0.0202(8) 0.0354(10) 0.0214(8) -0.0018(7) -0.0013(6) 0.0026(7)
C3B 0.0184(8) 0.0430(12) 0.0275(9) -0.0025(8) 0.0008(7) 0.0054(7)
C4B 0.0207(8) 0.0349(10) 0.0235(8) -0.0025(7) 0.0041(6) 0.0048(7)
C5B 0.0210(7) 0.0211(8) 0.0186(7) -0.0005(6) 0.0015(6) 0.0013(6)
C6B 0.0174(7) 0.0224(8) 0.0194(7) -0.0010(6) 0.0012(6) 0.0009(6)
C7B 0.0243(8) 0.0248(9) 0.0184(7) 0.0000(6) 0.0021(6) -0.0019(6)
C8B 0.0333(10) 0.0392(11) 0.0210(8) -0.0062(8) 0.0036(7) 0.0038(8)
N1C 0.0372(9) 0.0188(7) 0.0205(7) -0.0042(5) -0.0113(6) 0.0041(6)
O1C 0.0325(7) 0.0262(7) 0.0246(6) 0.0001(5) -0.0075(5) -0.0007(5)
C1C 0.0243(8) 0.0177(8) 0.0185(7) -0.0018(6) -0.0013(6) -0.0001(6)
C2C 0.0260(8) 0.0224(9) 0.0185(7) -0.0029(6) -0.0041(6) 0.0011(6)
C3C 0.0289(9) 0.0235(9) 0.0226(8) -0.0072(6) -0.0034(7) 0.0003(7)
C4C 0.0266(8) 0.0196(8) 0.0243(8) -0.0049(6) -0.0007(6) 0.0017(6)
C5C 0.0209(7) 0.0202(8) 0.0197(7) -0.0009(6) -0.0003(6) -0.0008(6)
C6C 0.0234(8) 0.0202(8) 0.0193(7) -0.0024(6) -0.0024(6) -0.0013(6)
C7C 0.0232(8) 0.0225(8) 0.0216(8) 0.0020(6) 0.0007(6) 0.0015(6)
C8C 0.0498(13) 0.0237(10) 0.0330(10) -0.0003(8) -0.0099(9) 0.0083(9)
C98 0.0323(10) 0.0277(10) 0.0374(10) 0.0053(8) 0.0069(8) -0.0030(8)
Cl1 0.0441(3) 0.0266(3) 0.0638(4) 0.0023(2) 0.0208(3) -0.0011(2)
Cl2 0.0489(3) 0.0527(4) 0.0362(3) 0.0008(2) 0.0028(2) -0.0051(3)
Cl3 0.0356(3) 0.0355(3) 0.1061(6) 0.0096(3) -0.0033(3) 0.0023(2)
C99 0.0502(14) 0.0379(13) 0.0536(14) -0.0080(11) 0.0203(11) 0.0050(11)
Cl4 0.0753(5) 0.0681(5) 0.0370(3) -0.0015(3) 0.0081(3) 0.0007(4)
Cl5 0.0512(4) 0.0614(5) 0.1715(11) -0.0348(6) -0.0325(6) 0.0249(4)
Cl6 0.1124(8) 0.0418(4) 0.1509(11) -0.0351(6) 0.0540(8) -0.0002(5)

loop_
_atom_type_symbol
_atom_type_description
_atom_type_scat_dispersion_real
_atom_type_scat_dispersion_imag
_atom_type_scat_source
C C 0.0033 0.0016 'International Tables Vol C Tables 4.2.6.8 and 6.1.1.4'
H H 0.0000 0.0000 'International Tables Vol C Tables 4.2.6.8 and 6.1.1.4'
N N 0.0061 0.0033 'International Tables Vol C Tables 4.2.6.8 and 6.1.1.4'
O O 0.0106 0.0060 'International Tables Vol C Tables 4.2.6.8 and 6.1.1.4'
Cl Cl 0.1484 0.1585 'International Tables Vol C Tables 4.2.6.8 and 6.1.1.4'

loop_
_geom_angle_atom_site_label_1
_geom_angle_atom_site_label_2
_geom_angle_atom_site_label_3
_geom_angle
C6 C1 C2 120.52(15)
C6 C1 C7 120.31(15)
C2 C1 C7 119.06(15)
C3 C2 C1 119.63(16)
C3 C2 C8 120.35(15)
C1 C2 C8 120.02(15)
C4 C3 C2 120.35(15)
C4 C3 C9 119.95(15)
C2 C3 C9 119.70(16)
C3 C4 C5 119.47(15)
C3 C4 C10 120.20(16)
C5 C4 C10 120.32(16)
C4 C5 C6 120.80(16)
C4 C5 C11 119.72(15)
C6 C5 C11 119.48(15)
C1 C6 C5 119.08(15)
C1 C6 C12 120.47(15)
C5 C6 C12 120.43(16)
N1A C7 C1 112.70(13)
N1B C9 C3 109.92(14)
N1C C11 C5 110.95(14)
C1A N1A C7 119.88(14)
N1A C1A C6A 119.17(15)
N1A C1A C2A 122.53(15)
C6A C1A C2A 118.24(15)
C3A C2A C1A 119.97(15)
C2A C3A C4A 121.53(16)
C3A C4A C5A 118.77(16)
C4A C5A C6A 120.07(15)
C4A C5A C7A 122.13(16)
C6A C5A C7A 117.80(15)
C5A C6A C1A 121.42(15)
O1A C7A C8A 120.56(17)
O1A C7A C5A 119.77(17)
C8A C7A C5A 119.67(16)
C1B N1B C9 122.76(15)
N1B C1B C6B 118.66(15)
N1B C1B C2B 123.14(16)
C6B C1B C2B 118.11(15)
C3B C2B C1B 119.94(16)
C4B C3B C2B 121.68(17)
C3B C4B C5B 118.74(16)
C6B C5B C4B 120.05(16)
C6B C5B C7B 117.47(15)
C4B C5B C7B 122.48(15)
C5B C6B C1B 121.47(15)
O1B C7B C5B 120.53(16)
O1B C7B C8B 120.45(17)
C5B C7B C8B 119.01(16)
C1C N1C C11 122.85(15)
N1C C1C C6C 119.40(15)
N1C C1C C2C 122.85(16)
C6C C1C C2C 117.73(16)
C3C C2C C1C 120.46(16)
C4C C3C C2C 121.42(16)
C3C C4C C5C 118.61(16)
C6C C5C C4C 120.34(16)
C6C C5C C7C 117.92(15)
C4C C5C C7C 121.72(16)
C5C C6C C1C 121.41(16)
O1C C7C C5C 120.21(16)
O1C C7C C8C 120.64(17)
C5C C7C C8C 119.14(16)
Cl3 C98 Cl1 110.63(12)
Cl3 C98 Cl2 110.81(12)
Cl1 C98 Cl2 110.46(12)
Cl6 C99 Cl5 109.67(15)
Cl6 C99 Cl4 111.88(16)
Cl5 C99 Cl4 111.13(16)

loop_
_geom_bond_atom_site_label_1
_geom_bond_atom_site_label_2
_geom_bond_distance
C1 C6 1.404(2)
C1 C2 1.408(2)
C1 C7 1.516(2)
C2 C3 1.405(2)
C2 C8 1.510(2)
C3 C4 1.403(2)
C3 C9 1.516(2)
C4 C5 1.404(2)
C4 C10 1.516(2)
C5 C6 1.407(2)
C5 C11 1.516(2)
C6 C12 1.514(2)
C7 N1A 1.457(2)
C9 N1B 1.455(2)
C11 N1C 1.448(2)
N1A C1A 1.391(2)
O1A C7A 1.218(2)
C1A C6A 1.395(2)
C1A C2A 1.407(2)
C2A C3A 1.389(2)
C3A C4A 1.390(3)
C4A C5A 1.393(2)
C5A C6A 1.394(2)
C5A C7A 1.496(2)
C7A C8A 1.495(3)
N1B C1B 1.382(2)
O1B C7B 1.220(2)
C1B C6B 1.403(2)
C1B C2B 1.406(2)
C2B C3B 1.395(3)
C3B C4B 1.387(3)
C4B C5B 1.400(2)
C5B C6B 1.392(2)
C5B C7B 1.493(2)
C7B C8B 1.504(3)
N1C C1C 1.372(2)
O1C C7C 1.221(2)
C1C C6C 1.405(2)
C1C C2C 1.409(2)
C2C C3C 1.390(3)
C3C C4C 1.387(3)
C4C C5C 1.403(2)
C5C C6C 1.388(2)
C5C C7C 1.497(2)
C7C C8C 1.503(3)
C98 Cl3 1.755(2)
C98 Cl1 1.756(2)
C98 Cl2 1.761(2)
C99 Cl6 1.737(3)
C99 Cl5 1.749(3)
C99 Cl4 1.760(3)

loop_
_geom_hbond_atom_site_label_D
_geom_hbond_atom_site_label_H
_geom_hbond_atom_site_label_A
_geom_hbond_distance_DH
_geom_hbond_distance_HA
_geom_hbond_distance_DA
_geom_hbond_angle_DHA
_geom_hbond_site_symmetry_A
N1A H1A O1C 0.813(18) 2.320(19) 3.086(2) 157(2) 2_655
N1B H1B O1B 0.808(18) 2.223(19) 3.009(2) 164(2) 3_676
N1C H1C O1A 0.809(18) 2.129(18) 2.936(2) 176(2) 2_645
C98 H98 O1C 1.00 2.28 3.124(3) 141.2 .
C8A H8A3 Cl3 0.98 2.97 3.666(2) 129.1 4_675
C8A H8A3 Cl4 0.98 3.04 3.778(2) 133.2 4_675
C8 H8B Cl4 0.98 2.92 3.680(2) 134.8 1_565

loop_
_geom_torsion_atom_site_label_1
_geom_torsion_atom_site_label_2
_geom_torsion_atom_site_label_3
_geom_torsion_atom_site_label_4
_geom_torsion
C6 C1 C2 C3 -2.2(2)
C7 C1 C2 C3 174.00(14)
C6 C1 C2 C8 176.97(15)
C7 C1 C2 C8 -6.8(2)
C1 C2 C3 C4 2.9(2)
C8 C2 C3 C4 -176.29(15)
C1 C2 C3 C9 -175.89(14)
C8 C2 C3 C9 4.9(2)
C2 C3 C4 C5 -3.7(2)
C9 C3 C4 C5 175.08(14)
C2 C3 C4 C10 174.60(15)
C9 C3 C4 C10 -6.6(2)
C3 C4 C5 C6 3.9(2)
C10 C4 C5 C6 -174.44(15)
C3 C4 C5 C11 -175.25(14)
C10 C4 C5 C11 6.4(2)
C2 C1 C6 C5 2.3(2)
C7 C1 C6 C5 -173.83(14)
C2 C1 C6 C12 -176.20(15)
C7 C1 C6 C12 7.6(2)
C4 C5 C6 C1 -3.2(2)
C11 C5 C6 C1 175.94(14)
C4 C5 C6 C12 175.37(15)
C11 C5 C6 C12 -5.5(2)
C6 C1 C7 N1A -98.53(19)
C2 C1 C7 N1A 85.25(19)
C4 C3 C9 N1B 88.38(19)
C2 C3 C9 N1B -92.82(19)
C4 C5 C11 N1C -91.73(19)
C6 C5 C11 N1C 89.15(19)
C1 C7 N1A C1A -175.91(15)
C7 N1A C1A C6A -171.04(16)
C7 N1A C1A C2A 12.1(3)
N1A C1A C2A C3A 176.98(17)
C6A C1A C2A C3A 0.1(3)
C1A C2A C3A C4A 0.2(3)
C2A C3A C4A C5A -0.2(3)
C3A C4A C5A C6A 0.0(3)
C3A C4A C5A C7A -179.27(18)
C4A C5A C6A C1A 0.2(3)
C7A C5A C6A C1A 179.53(16)
N1A C1A C6A C5A -177.27(16)
C2A C1A C6A C5A -0.2(3)
C4A C5A C7A O1A 168.1(2)
C6A C5A C7A O1A -11.3(3)
C4A C5A C7A C8A -12.2(3)
C6A C5A C7A C8A 168.42(17)
C3 C9 N1B C1B -174.33(16)
C9 N1B C1B C6B -176.44(17)
C9 N1B C1B C2B 7.1(3)
N1B C1B C2B C3B 176.14(19)
C6B C1B C2B C3B -0.3(3)
C1B C2B C3B C4B 1.0(3)
C2B C3B C4B C5B -1.1(3)
C3B C4B C5B C6B 0.4(3)
C3B C4B C5B C7B 180.00(18)
C4B C5B C6B C1B 0.2(3)
C7B C5B C6B C1B -179.35(16)
N1B C1B C6B C5B -176.92(17)
C2B C1B C6B C5B -0.3(3)
C6B C5B C7B O1B -14.6(3)
C4B C5B C7B O1B 165.78(19)
C6B C5B C7B C8B 163.92(17)
C4B C5B C7B C8B -15.7(3)
C5 C11 N1C C1C -174.78(17)
C11 N1C C1C C6C -171.41(17)
C11 N1C C1C C2C 10.4(3)
N1C C1C C2C C3C 175.72(18)
C6C C1C C2C C3C -2.5(3)
C1C C2C C3C C4C 1.7(3)
C2C C3C C4C C5C -0.1(3)
C3C C4C C5C C6C -0.7(3)
C3C C4C C5C C7C -178.84(17)
C4C C5C C6C C1C -0.1(3)
C7C C5C C6C C1C 178.08(16)
N1C C1C C6C C5C -176.57(17)
C2C C1C C6C C5C 1.7(3)
C6C C5C C7C O1C -12.4(3)
C4C C5C C7C O1C 165.75(17)
C6C C5C C7C C8C 168.94(18)
C4C C5C C7C C8C -12.9(3)

loop_
_cod_related_entry_id
_cod_related_entry_database
_cod_related_entry_code
1 ChemSpider 30658589
